data_7232320
loop_
_publ_author_name
'Freese, Tyll'
'Namyslo, Jan C.'
'Nieger, Martin'
'Schmidt, Andreas'

_publ_section_title
;
 Sulfur, mercury, and boron adducts of sydnone imine derived anionic
 N-heterocyclic carbenes
;
_journal_issue 9
_journal_name_full 'RSC Advances'
_journal_page_first 4781
_journal_paper_doi 10.1039/C9RA00294D
_journal_volume 9
_journal_year 2019
_chemical_formula_moiety 'C32 H24 Hg N6 O6'
_chemical_formula_sum 'C32 H24 Hg N6 O6'
_chemical_formula_weight 789.16
_chemical_name_systematic
;
bis(6-benzoyl-3-(2-methoxyphenyl)-sydnone imine-4-yl)-mercury(II) 
;
_space_group_crystal_system triclinic
_space_group_IT_number 2
_space_group_name_Hall '-P 1'
_space_group_name_H-M_alt 'P -1'
_symmetry_space_group_name_Hall '-P 1'
_symmetry_space_group_name_H-M 'P -1'
_atom_sites_solution_hydrogens difmap
_atom_sites_solution_primary dual
_atom_sites_solution_secondary difmap
_audit_creation_method SHELXL-2014/7
_audit_update_record
;
2019-01-07 deposited with the CCDC.
2019-02-01 downloaded from the CCDC.
;
_cell_angle_alpha 79.335(2)
_cell_angle_beta 68.151(2)
_cell_angle_gamma 89.637(2)
_cell_formula_units_Z 2
_cell_length_a 10.4627(5)
_cell_length_b 11.4660(6)
_cell_length_c 13.4682(7)
_cell_measurement_reflns_used 9975
_cell_measurement_temperature 123(2)
_cell_measurement_theta_max 27.5
_cell_measurement_theta_min 2.6
_cell_volume 1470.28(13)
_computing_cell_refinement APEX3
_computing_data_collection APEX3
_computing_data_reduction SAINT
_computing_publication_material publCIF
_computing_structure_refinement 'SHELXL-2014/7 (Sheldrick, 2014)'
_computing_structure_solution SHELXT
_diffrn_ambient_temperature 123(2)
_diffrn_measured_fraction_theta_full 0.996
_diffrn_measured_fraction_theta_max 0.995
_diffrn_measurement_device_type 'Bruker D8 VENTURE with PhotonII CPAD detector'
_diffrn_measurement_method 'rotation in \f and \w, 1\%, shutterless'
_diffrn_radiation_type MoK\a
_diffrn_radiation_wavelength 0.71073
_diffrn_reflns_av_R_equivalents 0.0436
_diffrn_reflns_av_unetI/netI 0.0226
_diffrn_reflns_Laue_measured_fraction_full 0.996
_diffrn_reflns_Laue_measured_fraction_max 0.995
_diffrn_reflns_limit_h_max 13
_diffrn_reflns_limit_h_min -13
_diffrn_reflns_limit_k_max 14
_diffrn_reflns_limit_k_min -14
_diffrn_reflns_limit_l_max 17
_diffrn_reflns_limit_l_min -17
_diffrn_reflns_number 55028
_diffrn_reflns_point_group_measured_fraction_full 0.996
_diffrn_reflns_point_group_measured_fraction_max 0.995
_diffrn_reflns_theta_full 25.242
_diffrn_reflns_theta_max 27.514
_diffrn_reflns_theta_min 2.204
_diffrn_source 'INCOATEC microfocus sealed tube'
_exptl_absorpt_coefficient_mu 5.291
_exptl_absorpt_correction_T_max 0.9420
_exptl_absorpt_correction_T_min 0.8645
_exptl_absorpt_correction_type multi-scan
_exptl_absorpt_process_details 'SADABS (Sheldrick, 2014)'
_exptl_crystal_colour colourless
_exptl_crystal_density_diffrn 1.783
_exptl_crystal_description blocks
_exptl_crystal_F_000 772
_exptl_crystal_size_max 0.040
_exptl_crystal_size_mid 0.020
_exptl_crystal_size_min 0.010
_refine_diff_density_max 1.657
_refine_diff_density_min -2.234
_refine_diff_density_rms 0.102
_refine_ls_extinction_method none
_refine_ls_goodness_of_fit_ref 1.190
_refine_ls_hydrogen_treatment constr
_refine_ls_matrix_type full
_refine_ls_number_parameters 408
_refine_ls_number_reflns 6727
_refine_ls_number_restraints 0
_refine_ls_restrained_S_all 1.190
_refine_ls_R_factor_all 0.0261
_refine_ls_R_factor_gt 0.0237
_refine_ls_shift/su_max 0.002
_refine_ls_shift/su_mean 0.000
_refine_ls_structure_factor_coef Fsqd
_refine_ls_weighting_details 'w=1/[\s^2^(Fo^2^)+(0.0050P)^2^+3.8500P] where P=(Fo^2^+2Fc^2^)/3'
_refine_ls_weighting_scheme calc
_refine_ls_wR_factor_gt 0.0490
_refine_ls_wR_factor_ref 0.0496
_reflns_Friedel_coverage 0.000
_reflns_number_gt 6372
_reflns_number_total 6727
_reflns_threshold_expression 'I > 2\s(I)'
_cod_data_source_file c9ra00294d2.cif
_cod_data_source_block schm137_compound_30a
_cod_database_code 7232320
_shelx_shelxl_version_number 2014/7
_shelx_space_group_comment
;
The symmetry employed for this shelxl refinement is uniquely defined
by the following loop, which should always be used as a source of
symmetry information in preference to the above space-group names.
They are only intended as comments.
;
_shelx_estimated_absorpt_t_min 0.816
_shelx_estimated_absorpt_t_max 0.949

loop_
_space_group_symop_operation_xyz
'x, y, z'
'-x, -y, -z'

loop_
_atom_site_label
_atom_site_type_symbol
_atom_site_fract_x
_atom_site_fract_y
_atom_site_fract_z
_atom_site_U_iso_or_equiv
_atom_site_adp_type
_atom_site_occupancy
_atom_site_site_symmetry_order
_atom_site_calc_flag
_atom_site_refinement_flags_posn
_atom_site_refinement_flags_adp
Hg1 Hg 0.50136(2) 0.34246(2) 0.25360(2) 0.01582(4) Uani 1 1 d . .
O1 O 0.3377(3) 0.2759(3) 0.59927(19) 0.0321(6) Uani 1 1 d . .
N2 N 0.2535(3) 0.3620(3) 0.5802(2) 0.0315(7) Uani 1 1 d . .
N3 N 0.3011(3) 0.3920(3) 0.4734(2) 0.0209(6) Uani 1 1 d . .
C4 C 0.4096(3) 0.3330(3) 0.4187(3) 0.0192(6) Uani 1 1 d . .
C5 C 0.4355(3) 0.2568(3) 0.5021(3) 0.0221(7) Uani 1 1 d . .
N6 N 0.5219(3) 0.1768(3) 0.5142(2) 0.0228(6) Uani 1 1 d . .
C7 C 0.6241(3) 0.1535(3) 0.4243(3) 0.0207(7) Uani 1 1 d . .
O7 O 0.6466(3) 0.1985(3) 0.3273(2) 0.0341(6) Uani 1 1 d . .
C8 C 0.7183(3) 0.0638(3) 0.4481(3) 0.0195(6) Uani 1 1 d . .
C9 C 0.6882(3) -0.0034(3) 0.5530(3) 0.0216(7) Uani 1 1 d . .
H9 H 0.6063 0.0084 0.6111 0.026 Uiso 1 1 calc R U
C10 C 0.7756(4) -0.0860(3) 0.5727(3) 0.0254(7) Uani 1 1 d . .
H10 H 0.7538 -0.1315 0.6441 0.031 Uiso 1 1 calc R U
C11 C 0.8956(4) -0.1032(3) 0.4887(3) 0.0287(8) Uani 1 1 d . .
H11 H 0.9559 -0.1608 0.5022 0.034 Uiso 1 1 calc R U
C12 C 0.9274(4) -0.0360(3) 0.3850(3) 0.0277(8) Uani 1 1 d . .
H12 H 1.0104 -0.0467 0.3275 0.033 Uiso 1 1 calc R U
C13 C 0.8393(4) 0.0465(3) 0.3646(3) 0.0234(7) Uani 1 1 d . .
H13 H 0.8615 0.0917 0.2930 0.028 Uiso 1 1 calc R U
C14 C 0.2372(3) 0.4895(3) 0.4292(3) 0.0209(7) Uani 1 1 d . .
C15 C 0.2543(4) 0.6011(3) 0.4504(3) 0.0285(8) Uani 1 1 d . .
H15 H 0.3091 0.6128 0.4907 0.034 Uiso 1 1 calc R U
C16 C 0.1907(4) 0.6949(3) 0.4120(3) 0.0329(9) Uani 1 1 d . .
H16 H 0.2027 0.7724 0.4243 0.039 Uiso 1 1 calc R U
C17 C 0.1089(4) 0.6744(3) 0.3554(3) 0.0315(9) Uani 1 1 d . .
H17 H 0.0630 0.7384 0.3308 0.038 Uiso 1 1 calc R U
C18 C 0.0924(4) 0.5636(3) 0.3337(3) 0.0246(7) Uani 1 1 d . .
H18 H 0.0365 0.5522 0.2942 0.029 Uiso 1 1 calc R U
C19 C 0.1579(3) 0.4689(3) 0.3700(3) 0.0207(7) Uani 1 1 d . .
O20 O 0.1508(3) 0.3565(2) 0.3534(2) 0.0261(5) Uani 1 1 d . .
C20 C 0.0734(4) 0.3347(3) 0.2888(3) 0.0303(8) Uani 1 1 d . .
H20A H -0.0229 0.3524 0.3247 0.045 Uiso 1 1 calc R U
H20B H 0.0771 0.2511 0.2818 0.045 Uiso 1 1 calc R U
H20C H 0.1134 0.3858 0.2163 0.045 Uiso 1 1 calc R U
O21 O 0.6802(3) 0.3999(2) -0.09195(19) 0.0276(6) Uani 1 1 d . .
N22 N 0.5952(3) 0.3008(3) -0.0722(2) 0.0271(7) Uani 1 1 d . .
N23 N 0.5379(3) 0.2744(2) 0.0351(2) 0.0187(5) Uani 1 1 d . .
C24 C 0.5759(3) 0.3471(3) 0.0892(3) 0.0174(6) Uani 1 1 d . .
C25 C 0.6734(3) 0.4291(3) 0.0052(3) 0.0195(6) Uani 1 1 d . .
N26 N 0.7592(3) 0.5197(2) -0.0077(2) 0.0200(6) Uani 1 1 d . .
C27 C 0.7669(3) 0.5497(3) 0.0828(3) 0.0202(7) Uani 1 1 d . .
O27 O 0.6923(3) 0.5095(2) 0.1791(2) 0.0353(7) Uani 1 1 d . .
C28 C 0.8785(3) 0.6436(3) 0.0597(3) 0.0185(6) Uani 1 1 d . .
C29 C 0.9918(3) 0.6677(3) -0.0398(3) 0.0193(6) Uani 1 1 d . .
H29 H 0.9989 0.6237 -0.0947 0.023 Uiso 1 1 calc R U
C30 C 1.0934(3) 0.7550(3) -0.0588(3) 0.0227(7) Uani 1 1 d . .
H30 H 1.1708 0.7702 -0.1260 0.027 Uiso 1 1 calc R U
C31 C 1.0816(4) 0.8206(3) 0.0213(3) 0.0266(8) Uani 1 1 d . .
H31 H 1.1502 0.8816 0.0082 0.032 Uiso 1 1 calc R U
C32 C 0.9697(4) 0.7968(3) 0.1201(3) 0.0272(8) Uani 1 1 d . .
H32 H 0.9620 0.8414 0.1747 0.033 Uiso 1 1 calc R U
C33 C 0.8694(4) 0.7083(3) 0.1392(3) 0.0237(7) Uani 1 1 d . .
H33 H 0.7937 0.6916 0.2074 0.028 Uiso 1 1 calc R U
C34 C 0.4423(3) 0.1698(3) 0.0806(3) 0.0180(6) Uani 1 1 d . .
C35 C 0.3166(4) 0.1749(3) 0.0690(3) 0.0240(7) Uani 1 1 d . .
H35 H 0.2908 0.2474 0.0368 0.029 Uiso 1 1 calc R U
C36 C 0.2286(4) 0.0729(3) 0.1048(3) 0.0264(7) Uani 1 1 d . .
H36 H 0.1411 0.0748 0.0986 0.032 Uiso 1 1 calc R U
C37 C 0.2698(3) -0.0315(3) 0.1497(3) 0.0235(7) Uani 1 1 d . .
H37 H 0.2110 -0.1020 0.1714 0.028 Uiso 1 1 calc R U
C38 C 0.3949(3) -0.0368(3) 0.1641(3) 0.0200(7) Uani 1 1 d . .
H38 H 0.4197 -0.1093 0.1970 0.024 Uiso 1 1 calc R U
C39 C 0.4836(3) 0.0662(3) 0.1293(3) 0.0180(6) Uani 1 1 d . .
O40 O 0.6079(2) 0.0729(2) 0.1376(2) 0.0247(5) Uani 1 1 d . .
C40 C 0.6524(4) -0.0335(3) 0.1867(3) 0.0278(8) Uani 1 1 d . .
H40A H 0.5808 -0.0663 0.2580 0.042 Uiso 1 1 calc R U
H40B H 0.7380 -0.0146 0.1960 0.042 Uiso 1 1 calc R U
H40C H 0.6688 -0.0921 0.1395 0.042 Uiso 1 1 calc R U

loop_
_atom_site_aniso_label
_atom_site_aniso_U_11
_atom_site_aniso_U_22
_atom_site_aniso_U_33
_atom_site_aniso_U_23
_atom_site_aniso_U_13
_atom_site_aniso_U_12
Hg1 0.01763(6) 0.01677(6) 0.01029(6) -0.00175(4) -0.00255(4) -0.00004(4)
O1 0.0317(14) 0.0480(17) 0.0141(12) -0.0062(11) -0.0061(10) 0.0179(13)
N2 0.0317(17) 0.045(2) 0.0160(14) -0.0070(13) -0.0070(13) 0.0175(15)
N3 0.0211(14) 0.0260(15) 0.0141(13) -0.0044(11) -0.0048(11) 0.0029(12)
C4 0.0174(15) 0.0213(16) 0.0173(16) -0.0034(13) -0.0047(12) -0.0004(13)
C5 0.0209(16) 0.0293(18) 0.0139(15) -0.0061(13) -0.0031(13) 0.0012(14)
N6 0.0235(14) 0.0282(15) 0.0152(13) -0.0036(12) -0.0060(11) 0.0040(12)
C7 0.0203(16) 0.0225(17) 0.0177(16) -0.0033(13) -0.0059(13) 0.0003(13)
O7 0.0343(15) 0.0453(16) 0.0160(12) -0.0009(11) -0.0047(11) 0.0177(13)
C8 0.0204(16) 0.0208(16) 0.0180(16) -0.0043(13) -0.0078(13) -0.0008(13)
C9 0.0220(16) 0.0207(16) 0.0177(16) -0.0032(13) -0.0028(13) 0.0001(13)
C10 0.0324(19) 0.0221(17) 0.0178(16) 0.0005(13) -0.0069(14) 0.0003(15)
C11 0.0282(19) 0.0250(18) 0.031(2) -0.0016(15) -0.0103(16) 0.0087(15)
C12 0.0229(17) 0.0307(19) 0.0245(18) -0.0067(15) -0.0025(14) 0.0049(15)
C13 0.0252(17) 0.0250(17) 0.0168(16) -0.0023(13) -0.0051(13) 0.0001(14)
C14 0.0201(16) 0.0222(16) 0.0163(15) -0.0030(13) -0.0027(13) 0.0043(13)
C15 0.0265(18) 0.0297(19) 0.0291(19) -0.0112(16) -0.0077(15) 0.0005(15)
C16 0.032(2) 0.0191(18) 0.042(2) -0.0114(16) -0.0052(17) 0.0015(15)
C17 0.031(2) 0.0228(18) 0.030(2) 0.0001(15) -0.0019(16) 0.0090(15)
C18 0.0239(17) 0.0277(18) 0.0169(16) -0.0002(14) -0.0039(13) 0.0014(14)
C19 0.0216(16) 0.0213(16) 0.0146(15) -0.0023(12) -0.0022(12) 0.0004(13)
O20 0.0353(14) 0.0229(12) 0.0235(13) -0.0050(10) -0.0145(11) 0.0023(11)
C20 0.034(2) 0.0292(19) 0.0281(19) -0.0037(15) -0.0134(16) -0.0019(16)
O21 0.0401(15) 0.0252(13) 0.0131(11) -0.0014(10) -0.0059(10) -0.0132(11)
N22 0.0373(17) 0.0227(15) 0.0164(14) -0.0013(12) -0.0053(12) -0.0124(13)
N23 0.0227(14) 0.0170(13) 0.0143(13) -0.0020(10) -0.0051(11) -0.0023(11)
C24 0.0201(15) 0.0165(15) 0.0143(15) -0.0037(12) -0.0047(12) 0.0010(12)
C25 0.0242(16) 0.0199(16) 0.0126(15) -0.0024(12) -0.0051(12) -0.0009(13)
N26 0.0246(14) 0.0177(13) 0.0157(13) -0.0011(11) -0.0062(11) -0.0043(11)
C27 0.0241(17) 0.0174(16) 0.0161(15) -0.0019(12) -0.0047(13) -0.0017(13)
O27 0.0437(16) 0.0388(16) 0.0159(12) -0.0032(11) -0.0032(11) -0.0235(13)
C28 0.0193(15) 0.0186(15) 0.0158(15) 0.0000(12) -0.0063(12) -0.0003(12)
C29 0.0194(15) 0.0232(16) 0.0162(15) -0.0036(13) -0.0080(13) 0.0035(13)
C30 0.0167(15) 0.0297(18) 0.0187(16) -0.0013(14) -0.0048(13) -0.0012(13)
C31 0.0212(17) 0.0314(19) 0.0262(18) -0.0030(15) -0.0087(14) -0.0062(15)
C32 0.0265(18) 0.0320(19) 0.0253(18) -0.0113(15) -0.0095(15) -0.0026(15)
C33 0.0220(16) 0.0301(19) 0.0171(16) -0.0052(14) -0.0051(13) -0.0038(14)
C34 0.0218(16) 0.0160(15) 0.0149(15) -0.0041(12) -0.0047(12) -0.0034(12)
C35 0.0247(17) 0.0258(18) 0.0233(17) -0.0044(14) -0.0114(14) 0.0026(14)
C36 0.0202(17) 0.0311(19) 0.0286(19) -0.0069(15) -0.0095(14) -0.0005(14)
C37 0.0224(17) 0.0230(17) 0.0213(17) -0.0052(14) -0.0036(13) -0.0053(14)
C38 0.0225(16) 0.0174(15) 0.0172(15) -0.0036(12) -0.0041(13) -0.0006(13)
C39 0.0174(15) 0.0205(16) 0.0146(15) -0.0049(12) -0.0036(12) -0.0009(12)
O40 0.0205(12) 0.0227(12) 0.0298(13) 0.0014(10) -0.0113(10) -0.0014(10)
C40 0.0220(17) 0.0315(19) 0.0285(19) -0.0016(15) -0.0100(15) 0.0075(15)

loop_
_atom_type_symbol
_atom_type_description
_atom_type_scat_dispersion_real
_atom_type_scat_dispersion_imag
_atom_type_scat_source
C C 0.0033 0.0016 'International Tables Vol C Tables 4.2.6.8 and 6.1.1.4'
H H 0.0000 0.0000 'International Tables Vol C Tables 4.2.6.8 and 6.1.1.4'
N N 0.0061 0.0033 'International Tables Vol C Tables 4.2.6.8 and 6.1.1.4'
O O 0.0106 0.0060 'International Tables Vol C Tables 4.2.6.8 and 6.1.1.4'
Hg Hg -2.3894 9.2266 'International Tables Vol C Tables 4.2.6.8 and 6.1.1.4'

loop_
_geom_angle_atom_site_label_1
_geom_angle_atom_site_label_2
_geom_angle_atom_site_label_3
_geom_angle
C24 Hg1 C4 174.81(13)
C24 Hg1 O7 105.40(10)
C4 Hg1 O7 77.41(11)
C24 Hg1 O27 77.17(11)
C4 Hg1 O27 107.24(11)
O7 Hg1 O27 92.59(10)
N2 O1 C5 110.7(3)
N3 N2 O1 103.4(3)
N2 N3 C4 116.0(3)
N2 N3 C14 115.7(3)
C4 N3 C14 128.2(3)
N3 C4 C5 103.5(3)
N3 C4 Hg1 128.0(2)
C5 C4 Hg1 128.3(2)
N6 C5 O1 114.1(3)
N6 C5 C4 139.5(3)
O1 C5 C4 106.4(3)
C5 N6 C7 119.0(3)
O7 C7 N6 127.2(3)
O7 C7 C8 118.5(3)
N6 C7 C8 114.3(3)
C7 O7 Hg1 127.8(2)
C13 C8 C9 118.8(3)
C13 C8 C7 119.6(3)
C9 C8 C7 121.6(3)
C10 C9 C8 120.6(3)
C10 C9 H9 119.7
C8 C9 H9 119.7
C9 C10 C11 120.2(3)
C9 C10 H10 119.9
C11 C10 H10 119.9
C12 C11 C10 119.6(3)
C12 C11 H11 120.2
C10 C11 H11 120.2
C13 C12 C11 120.4(3)
C13 C12 H12 119.8
C11 C12 H12 119.8
C12 C13 C8 120.3(3)
C12 C13 H13 119.8
C8 C13 H13 119.8
C15 C14 C19 122.0(3)
C15 C14 N3 118.1(3)
C19 C14 N3 119.9(3)
C16 C15 C14 119.2(4)
C16 C15 H15 120.4
C14 C15 H15 120.4
C15 C16 C17 119.0(3)
C15 C16 H16 120.5
C17 C16 H16 120.5
C18 C17 C16 121.8(3)
C18 C17 H17 119.1
C16 C17 H17 119.1
C17 C18 C19 119.8(3)
C17 C18 H18 120.1
C19 C18 H18 120.1
O20 C19 C18 125.5(3)
O20 C19 C14 116.4(3)
C18 C19 C14 118.1(3)
C19 O20 C20 117.2(3)
O20 C20 H20A 109.5
O20 C20 H20B 109.5
H20A C20 H20B 109.5
O20 C20 H20C 109.5
H20A C20 H20C 109.5
H20B C20 H20C 109.5
N22 O21 C25 110.6(2)
N23 N22 O21 103.1(2)
N22 N23 C24 116.4(3)
N22 N23 C34 115.6(3)
C24 N23 C34 128.0(3)
N23 C24 C25 103.3(3)
N23 C24 Hg1 128.1(2)
C25 C24 Hg1 128.6(2)
N26 C25 O21 113.9(3)
N26 C25 C24 139.6(3)
O21 C25 C24 106.5(3)
C25 N26 C27 118.2(3)
O27 C27 N26 127.4(3)
O27 C27 C28 118.4(3)
N26 C27 C28 114.2(3)
C27 O27 Hg1 128.3(2)
C33 C28 C29 119.2(3)
C33 C28 C27 119.0(3)
C29 C28 C27 121.8(3)
C30 C29 C28 120.5(3)
C30 C29 H29 119.7
C28 C29 H29 119.7
C29 C30 C31 119.6(3)
C29 C30 H30 120.2
C31 C30 H30 120.2
C32 C31 C30 120.1(3)
C32 C31 H31 120.0
C30 C31 H31 120.0
C33 C32 C31 120.1(3)
C33 C32 H32 120.0
C31 C32 H32 120.0
C32 C33 C28 120.6(3)
C32 C33 H33 119.7
C28 C33 H33 119.7
C35 C34 C39 122.5(3)
C35 C34 N23 118.6(3)
C39 C34 N23 118.8(3)
C34 C35 C36 119.1(3)
C34 C35 H35 120.4
C36 C35 H35 120.4
C37 C36 C35 119.1(3)
C37 C36 H36 120.4
C35 C36 H36 120.4
C36 C37 C38 122.1(3)
C36 C37 H37 119.0
C38 C37 H37 119.0
C37 C38 C39 119.1(3)
C37 C38 H38 120.4
C39 C38 H38 120.4
O40 C39 C34 117.0(3)
O40 C39 C38 125.1(3)
C34 C39 C38 117.9(3)
C39 O40 C40 117.6(3)
O40 C40 H40A 109.5
O40 C40 H40B 109.5
H40A C40 H40B 109.5
O40 C40 H40C 109.5
H40A C40 H40C 109.5
H40B C40 H40C 109.5

loop_
_geom_bond_atom_site_label_1
_geom_bond_atom_site_label_2
_geom_bond_distance
Hg1 C24 2.046(3)
Hg1 C4 2.050(3)
Hg1 O7 2.551(3)
Hg1 O27 2.552(2)
O1 N2 1.371(4)
O1 C5 1.383(4)
N2 N3 1.313(4)
N3 C4 1.356(4)
N3 C14 1.446(4)
C4 C5 1.399(5)
C5 N6 1.315(4)
N6 C7 1.355(4)
C7 O7 1.245(4)
C7 C8 1.494(5)
C8 C13 1.388(5)
C8 C9 1.399(5)
C9 C10 1.372(5)
C9 H9 0.9500
C10 C11 1.385(5)
C10 H10 0.9500
C11 C12 1.383(5)
C11 H11 0.9500
C12 C13 1.378(5)
C12 H12 0.9500
C13 H13 0.9500
C14 C15 1.388(5)
C14 C19 1.395(5)
C15 C16 1.382(5)
C15 H15 0.9500
C16 C17 1.387(6)
C16 H16 0.9500
C17 C18 1.380(5)
C17 H17 0.9500
C18 C19 1.389(5)
C18 H18 0.9500
C19 O20 1.355(4)
O20 C20 1.443(4)
C20 H20A 0.9800
C20 H20B 0.9800
C20 H20C 0.9800
O21 N22 1.371(4)
O21 C25 1.386(4)
N22 N23 1.317(4)
N23 C24 1.351(4)
N23 C34 1.450(4)
C24 C25 1.402(4)
C25 N26 1.320(4)
N26 C27 1.357(4)
C27 O27 1.238(4)
C27 C28 1.497(4)
C28 C33 1.387(5)
C28 C29 1.401(4)
C29 C30 1.384(5)
C29 H29 0.9500
C30 C31 1.395(5)
C30 H30 0.9500
C31 C32 1.388(5)
C31 H31 0.9500
C32 C33 1.384(5)
C32 H32 0.9500
C33 H33 0.9500
C34 C35 1.381(5)
C34 C39 1.394(4)
C35 C36 1.387(5)
C35 H35 0.9500
C36 C37 1.379(5)
C36 H36 0.9500
C37 C38 1.391(5)
C37 H37 0.9500
C38 C39 1.400(4)
C38 H38 0.9500
C39 O40 1.350(4)
O40 C40 1.437(4)
C40 H40A 0.9800
C40 H40B 0.9800
C40 H40C 0.9800

loop_
_geom_hbond_atom_site_label_D
_geom_hbond_atom_site_label_H
_geom_hbond_atom_site_label_A
_geom_hbond_distance_DH
_geom_hbond_distance_HA
_geom_hbond_distance_DA
_geom_hbond_angle_DHA
_geom_hbond_site_symmetry_A
C20 H20C N26 0.98 2.64 3.599(5) 167.7 2_665

loop_
_geom_torsion_atom_site_label_1
_geom_torsion_atom_site_label_2
_geom_torsion_atom_site_label_3
_geom_torsion_atom_site_label_4
_geom_torsion
C5 O1 N2 N3 0.3(4)
O1 N2 N3 C4 0.5(4)
O1 N2 N3 C14 -175.5(3)
N2 N3 C4 C5 -1.1(4)
C14 N3 C4 C5 174.3(3)
N2 N3 C4 Hg1 173.9(3)
C14 N3 C4 Hg1 -10.8(5)
O7 Hg1 C4 N3 178.3(3)
O27 Hg1 C4 N3 89.5(3)
O7 Hg1 C4 C5 -8.0(3)
O27 Hg1 C4 C5 -96.8(3)
N2 O1 C5 N6 178.7(3)
N2 O1 C5 C4 -1.0(4)
N3 C4 C5 N6 -178.4(4)
Hg1 C4 C5 N6 6.7(7)
N3 C4 C5 O1 1.2(4)
Hg1 C4 C5 O1 -173.7(2)
O1 C5 N6 C7 -178.3(3)
C4 C5 N6 C7 1.3(7)
C5 N6 C7 O7 -1.3(6)
C5 N6 C7 C8 178.3(3)
N6 C7 O7 Hg1 -5.0(5)
C8 C7 O7 Hg1 175.5(2)
C24 Hg1 O7 C7 -167.3(3)
C4 Hg1 O7 C7 8.2(3)
O27 Hg1 O7 C7 115.3(3)
O7 C7 C8 C13 10.0(5)
N6 C7 C8 C13 -169.6(3)
O7 C7 C8 C9 -170.3(3)
N6 C7 C8 C9 10.0(5)
C13 C8 C9 C10 -0.9(5)
C7 C8 C9 C10 179.4(3)
C8 C9 C10 C11 0.5(5)
C9 C10 C11 C12 0.5(6)
C10 C11 C12 C13 -1.0(6)
C11 C12 C13 C8 0.6(6)
C9 C8 C13 C12 0.4(5)
C7 C8 C13 C12 -179.9(3)
N2 N3 C14 C15 65.0(4)
C4 N3 C14 C15 -110.4(4)
N2 N3 C14 C19 -113.2(4)
C4 N3 C14 C19 71.4(5)
C19 C14 C15 C16 0.2(5)
N3 C14 C15 C16 -178.0(3)
C14 C15 C16 C17 1.3(5)
C15 C16 C17 C18 -1.8(6)
C16 C17 C18 C19 0.6(5)
C17 C18 C19 O20 -179.5(3)
C17 C18 C19 C14 1.0(5)
C15 C14 C19 O20 179.0(3)
N3 C14 C19 O20 -2.8(4)
C15 C14 C19 C18 -1.4(5)
N3 C14 C19 C18 176.8(3)
C18 C19 O20 C20 2.7(5)
C14 C19 O20 C20 -177.8(3)
C25 O21 N22 N23 1.2(4)
O21 N22 N23 C24 0.4(4)
O21 N22 N23 C34 -179.1(3)
N22 N23 C24 C25 -1.7(4)
C34 N23 C24 C25 177.6(3)
N22 N23 C24 Hg1 175.6(2)
C34 N23 C24 Hg1 -5.0(5)
O7 Hg1 C24 N23 87.4(3)
O27 Hg1 C24 N23 176.6(3)
O7 Hg1 C24 C25 -96.0(3)
O27 Hg1 C24 C25 -6.8(3)
N22 O21 C25 N26 176.1(3)
N22 O21 C25 C24 -2.2(4)
N23 C24 C25 N26 -175.3(4)
Hg1 C24 C25 N26 7.4(6)
N23 C24 C25 O21 2.3(3)
Hg1 C24 C25 O21 -175.0(2)
O21 C25 N26 C27 -175.6(3)
C24 C25 N26 C27 1.9(6)
C25 N26 C27 O27 -7.7(5)
C25 N26 C27 C28 173.1(3)
N26 C27 O27 Hg1 4.6(6)
C28 C27 O27 Hg1 -176.3(2)
C24 Hg1 O27 C27 2.3(3)
C4 Hg1 O27 C27 -174.9(3)
O7 Hg1 O27 C27 107.5(3)
O27 C27 C28 C33 -19.9(5)
N26 C27 C28 C33 159.4(3)
O27 C27 C28 C29 160.0(3)
N26 C27 C28 C29 -20.8(5)
C33 C28 C29 C30 -0.1(5)
C27 C28 C29 C30 -180.0(3)
C28 C29 C30 C31 -1.0(5)
C29 C30 C31 C32 1.1(5)
C30 C31 C32 C33 -0.2(6)
C31 C32 C33 C28 -0.9(6)
C29 C28 C33 C32 1.0(5)
C27 C28 C33 C32 -179.1(3)
N22 N23 C34 C35 -70.6(4)
C24 N23 C34 C35 110.0(4)
N22 N23 C34 C39 106.0(3)
C24 N23 C34 C39 -73.3(4)
C39 C34 C35 C36 -1.3(5)
N23 C34 C35 C36 175.2(3)
C34 C35 C36 C37 -1.0(5)
C35 C36 C37 C38 2.6(5)
C36 C37 C38 C39 -1.8(5)
C35 C34 C39 O40 -178.9(3)
N23 C34 C39 O40 4.6(4)
C35 C34 C39 C38 2.1(5)
N23 C34 C39 C38 -174.4(3)
C37 C38 C39 O40 -179.4(3)
C37 C38 C39 C34 -0.5(5)
C34 C39 O40 C40 -179.4(3)
C38 C39 O40 C40 -0.5(5)
